data_7038882
loop_
_publ_author_name
'Rachuri, Yadagiri'
'Parmar, Bhavesh'
'Bisht, Kamal Kumar'
'Suresh, Eringathodi'

_publ_section_title
;
 Mixed ligand two dimensional Cd(ii)/Ni(ii) metal organic frameworks
 containing dicarboxylate and tripodal N-donor ligands: Cd(ii) MOF is an
 efficient luminescent sensor for detection of picric acid in aqueous
 media.
;
_journal_issue 18
_journal_name_full 'Dalton transactions (Cambridge, England : 2003)'
_journal_page_first 7881
_journal_page_last 7892
_journal_paper_doi 10.1039/c6dt00753h
_journal_volume 45
_journal_year 2016
_chemical_formula_sum 'C26 H21 Br Cd N6 O4'
_chemical_formula_weight 673.80
_chemical_name_systematic
; 
 ? 
;
_space_group_IT_number 14
_symmetry_cell_setting monoclinic
_symmetry_space_group_name_Hall '-P 2yn'
_symmetry_space_group_name_H-M 'P 1 21/n 1'
_atom_sites_solution_hydrogens geom
_atom_sites_solution_primary direct
_atom_sites_solution_secondary difmap
_audit_creation_method SHELXL-97
_audit_update_record
;
2015-12-23 deposited with the CCDC.
2016-03-24 downloaded from the CCDC.
;
_cell_angle_alpha 90.00
_cell_angle_beta 103.826(2)
_cell_angle_gamma 90.00
_cell_formula_units_Z 4
_cell_length_a 9.9720(10)
_cell_length_b 18.5568(18)
_cell_length_c 13.9793(14)
_cell_measurement_reflns_used 5358
_cell_measurement_temperature 150(2)
_cell_measurement_theta_max 28.10
_cell_measurement_theta_min 2.27
_cell_volume 2511.9(4)
_computing_cell_refinement 'BRUKER SMART'
_computing_data_collection 'BRUKER SMART'
_computing_data_reduction 'BRUKER SAINT'
_computing_molecular_graphics ORTEP
_computing_structure_refinement 'SHELXL-97 (Sheldrick, 1997)'
_computing_structure_solution 'SHELXS-97 (Sheldrick, 1990)'
_diffrn_ambient_temperature 150(2)
_diffrn_measured_fraction_theta_full 0.995
_diffrn_measured_fraction_theta_max 0.995
_diffrn_measurement_device_type 'BRUKER SMART APEX CCD DIFFRACTOMETER'
_diffrn_measurement_method 'OMEGA-PHI SCAN'
_diffrn_radiation_monochromator graphite
_diffrn_radiation_source 'fine-focus sealed tube'
_diffrn_radiation_type MoK\a
_diffrn_radiation_wavelength 0.71073
_diffrn_reflns_av_R_equivalents 0.0348
_diffrn_reflns_av_sigmaI/netI 0.0424
_diffrn_reflns_limit_h_max 12
_diffrn_reflns_limit_h_min -12
_diffrn_reflns_limit_k_max 20
_diffrn_reflns_limit_k_min -23
_diffrn_reflns_limit_l_max 17
_diffrn_reflns_limit_l_min -13
_diffrn_reflns_number 14403
_diffrn_reflns_theta_full 27.00
_diffrn_reflns_theta_max 27.00
_diffrn_reflns_theta_min 1.86
_exptl_absorpt_coefficient_mu 2.506
_exptl_absorpt_correction_T_max 0.9286
_exptl_absorpt_correction_T_min 0.5404
_exptl_absorpt_correction_type multi-scan
_exptl_absorpt_process_details 'BRUKER SADABS'
_exptl_crystal_colour COLOURLESS
_exptl_crystal_density_diffrn 1.782
_exptl_crystal_density_method 'not measured'
_exptl_crystal_description BLOCKS
_exptl_crystal_F_000 1336
_exptl_crystal_size_max 0.28
_exptl_crystal_size_mid 0.09
_exptl_crystal_size_min 0.03
_refine_diff_density_max 0.840
_refine_diff_density_min -0.409
_refine_diff_density_rms 0.103
_refine_ls_extinction_method none
_refine_ls_goodness_of_fit_ref 1.027
_refine_ls_hydrogen_treatment mixed
_refine_ls_matrix_type full
_refine_ls_number_parameters 423
_refine_ls_number_reflns 5452
_refine_ls_number_restraints 0
_refine_ls_restrained_S_all 1.027
_refine_ls_R_factor_all 0.0430
_refine_ls_R_factor_gt 0.0341
_refine_ls_shift/su_max 0.002
_refine_ls_shift/su_mean 0.000
_refine_ls_structure_factor_coef Fsqd
_refine_ls_weighting_details 'calc w=1/[\s^2^(Fo^2^)+(0.0371P)^2^+1.0076P] where P=(Fo^2^+2Fc^2^)/3'
_refine_ls_weighting_scheme calc
_refine_ls_wR_factor_gt 0.0723
_refine_ls_wR_factor_ref 0.0755
_reflns_number_gt 4620
_reflns_number_total 5452
_reflns_threshold_expression >2sigma(I)
_cod_data_source_file c6dt00753h2.cif
_cod_data_source_block 1Cd
_cod_depositor_comments
;
The following automatic conversions were performed:

'_symmetry_cell_setting' value 'MONOCLINIC' changed to 'monoclinic'
according to
/usr/data/users/saulius/crontab/automatic-downloads/rss-feeds/RSC/lib/dictionaries/cif_core.dic
dictionary named 'cif_core.dic' version 2.4.2 from 2011-04-26.

'_exptl_absorpt_correction_type' value 'MULTI-SCAN' changed to
'multi-scan' according to
/usr/data/users/saulius/crontab/automatic-downloads/rss-feeds/RSC/lib/dictionaries/cif_core.dic
dictionary named 'cif_core.dic' version 2.4.2 from 2011-04-26.

Automatic conversion script
Id: cif_fix_values 4268 2015-11-12 08:31:59Z antanas 

 Adding full bibliography for 7038882--7038884.cif.
;
_cod_original_sg_symbol_H-M P21/n
_cod_database_code 7038882

loop_
_symmetry_equiv_pos_as_xyz
'x, y, z'
'-x+1/2, y+1/2, -z+1/2'
'-x, -y, -z'
'x-1/2, -y-1/2, z-1/2'

loop_
_atom_site_label
_atom_site_type_symbol
_atom_site_fract_x
_atom_site_fract_y
_atom_site_fract_z
_atom_site_U_iso_or_equiv
_atom_site_adp_type
_atom_site_occupancy
_atom_site_symmetry_multiplicity
_atom_site_calc_flag
_atom_site_refinement_flags
Cd1 Cd 0.85866(2) 0.110789(10) 0.670198(15) 0.01701(7) Uani 1 1 d .
Br1 Br 1.27629(3) -0.247258(18) 0.65113(3) 0.03532(10) Uani 1 1 d .
N1 N 0.7035(2) 0.08209(13) 0.52662(18) 0.0215(5) Uani 1 1 d .
N2 N 0.6246(2) 0.02707(13) 0.38463(17) 0.0207(5) Uani 1 1 d .
N3 N 0.6064(3) 0.23039(13) 0.05077(18) 0.0209(5) Uani 1 1 d .
N4 N 0.5098(2) 0.32546(13) 0.10063(18) 0.0216(5) Uani 1 1 d .
N5 N 0.1126(2) 0.07305(14) -0.02586(19) 0.0241(6) Uani 1 1 d .
N6 N -0.0135(2) 0.11494(13) -0.16646(18) 0.0217(5) Uani 1 1 d .
O1 O 1.0017(2) 0.00354(10) 0.64945(16) 0.0236(5) Uani 1 1 d .
O2 O 0.8228(2) -0.01528(10) 0.71462(15) 0.0225(4) Uani 1 1 d .
O3 O 0.7184(2) -0.26645(11) 0.80585(19) 0.0335(6) Uani 1 1 d .
O4 O 0.8425(2) -0.35630(11) 0.77062(17) 0.0267(5) Uani 1 1 d .
C1 C 0.9249(3) -0.03699(15) 0.6856(2) 0.0190(6) Uani 1 1 d .
C2 C 0.9608(3) -0.11654(14) 0.6970(2) 0.0179(6) Uani 1 1 d .
C3 C 1.0794(3) -0.14148(15) 0.6725(2) 0.0190(6) Uani 1 1 d .
C4 C 1.1139(3) -0.21374(16) 0.6845(2) 0.0214(6) Uani 1 1 d .
C5 C 1.0308(3) -0.26179(16) 0.7182(2) 0.0211(6) Uani 1 1 d .
C6 C 0.9108(3) -0.23729(15) 0.7414(2) 0.0177(6) Uani 1 1 d .
C7 C 0.8769(3) -0.16438(15) 0.7317(2) 0.0189(6) Uani 1 1 d .
H7 H 0.7975 -0.1478 0.7485 0.023 Uiso 1 1 calc R
C8 C 0.8177(3) -0.29024(15) 0.7758(2) 0.0207(6) Uani 1 1 d .
C9 C 0.5645(3) 0.09671(18) 0.4928(2) 0.0266(7) Uani 1 1 d .
C10 C 0.5152(3) 0.06314(18) 0.4058(2) 0.0270(7) Uani 1 1 d .
C11 C 0.7357(3) 0.03994(15) 0.4601(2) 0.0204(6) Uani 1 1 d .
C12 C 0.6244(3) -0.01928(17) 0.2990(2) 0.0250(7) Uani 1 1 d .
C13 C 0.5543(3) 0.01760(15) 0.2039(2) 0.0193(6) Uani 1 1 d .
C14 C 0.6235(3) 0.06602(16) 0.1576(2) 0.0218(6) Uani 1 1 d .
C15 C 0.5563(3) 0.10144(15) 0.0719(2) 0.0201(6) Uani 1 1 d .
C16 C 0.4167(3) 0.08745(16) 0.0324(2) 0.0199(6) Uani 1 1 d .
C17 C 0.3462(3) 0.03976(15) 0.0793(2) 0.0203(6) Uani 1 1 d .
C18 C 0.4155(3) 0.00447(16) 0.1639(2) 0.0199(6) Uani 1 1 d .
C19 C 0.6313(3) 0.15550(17) 0.0237(3) 0.0265(7) Uani 1 1 d .
C20 C 0.5057(3) 0.25478(17) 0.0912(2) 0.0244(7) Uani 1 1 d .
C21 C 0.6188(3) 0.34705(17) 0.0633(2) 0.0253(7) Uani 1 1 d .
C22 C 0.6784(3) 0.28940(17) 0.0319(3) 0.0279(7) Uani 1 1 d .
C23 C 0.1945(3) 0.02214(19) 0.0435(3) 0.0299(7) Uani 1 1 d .
C24 C 0.0694(3) 0.06314(18) -0.1236(2) 0.0244(7) Uani 1 1 d .
C25 C -0.0234(3) 0.16106(19) -0.0912(2) 0.0281(7) Uani 1 1 d .
C26 C 0.0542(3) 0.13606(19) -0.0048(2) 0.0297(7) Uani 1 1 d .
H3 H 1.138(3) -0.1085(17) 0.646(3) 0.030(9) Uiso 1 1 d .
H6 H 1.058(3) -0.3117(17) 0.726(2) 0.018(8) Uiso 1 1 d .
H9 H 0.515(4) 0.1284(18) 0.526(3) 0.032(9) Uiso 1 1 d .
H10 H 0.430(4) 0.0609(18) 0.369(3) 0.035(10) Uiso 1 1 d .
H11 H 0.822(3) 0.0195(15) 0.460(2) 0.015(8) Uiso 1 1 d .
H12A H 0.576(3) -0.0619(17) 0.305(2) 0.023(8) Uiso 1 1 d .
H12B H 0.723(3) -0.0311(17) 0.305(2) 0.024(8) Uiso 1 1 d .
H14 H 0.715(3) 0.0776(17) 0.182(2) 0.025(9) Uiso 1 1 d .
H16 H 0.371(3) 0.1111(16) -0.022(3) 0.023(8) Uiso 1 1 d .
H18 H 0.371(3) -0.0268(18) 0.194(2) 0.023(9) Uiso 1 1 d .
H19A H 0.604(3) 0.1516(17) -0.050(3) 0.028(9) Uiso 1 1 d .
H19B H 0.726(4) 0.1482(18) 0.040(3) 0.032(9) Uiso 1 1 d .
H20 H 0.445(3) 0.2241(18) 0.113(3) 0.030(9) Uiso 1 1 d .
H21 H 0.635(3) 0.3944(16) 0.056(2) 0.017(8) Uiso 1 1 d .
H22 H 0.750(3) 0.2857(15) 0.005(2) 0.015(8) Uiso 1 1 d .
H23A H 0.185(3) -0.0236(19) 0.013(3) 0.030(9) Uiso 1 1 d .
H23B H 0.147(4) 0.0202(18) 0.100(3) 0.037(10) Uiso 1 1 d .
H24 H 0.101(3) 0.0221(19) -0.155(2) 0.031(9) Uiso 1 1 d .
H25 H -0.074(4) 0.2037(19) -0.103(3) 0.032(10) Uiso 1 1 d .
H26 H 0.071(4) 0.1525(19) 0.058(3) 0.039(10) Uiso 1 1 d .

loop_
_atom_site_aniso_label
_atom_site_aniso_U_11
_atom_site_aniso_U_22
_atom_site_aniso_U_33
_atom_site_aniso_U_23
_atom_site_aniso_U_13
_atom_site_aniso_U_12
Cd1 0.02114(12) 0.01212(11) 0.01694(11) 0.00001(8) 0.00292(8) 0.00103(8)
Br1 0.02478(17) 0.03063(19) 0.0545(2) 0.00139(16) 0.01720(16) 0.00764(14)
N1 0.0226(12) 0.0215(13) 0.0188(13) 0.0013(10) 0.0015(10) -0.0002(10)
N2 0.0221(12) 0.0213(13) 0.0172(12) -0.0002(10) 0.0015(10) 0.0002(10)
N3 0.0230(12) 0.0172(12) 0.0234(13) -0.0001(10) 0.0075(11) -0.0003(10)
N4 0.0258(13) 0.0163(12) 0.0220(13) 0.0003(10) 0.0042(11) -0.0013(10)
N5 0.0190(12) 0.0279(14) 0.0232(14) 0.0006(11) 0.0005(11) -0.0022(11)
N6 0.0207(12) 0.0227(13) 0.0204(13) -0.0010(10) 0.0021(10) -0.0022(10)
O1 0.0275(11) 0.0139(10) 0.0303(12) 0.0035(9) 0.0089(9) 0.0011(9)
O2 0.0237(10) 0.0157(10) 0.0294(12) 0.0000(8) 0.0085(9) 0.0044(8)
O3 0.0380(13) 0.0215(12) 0.0496(15) 0.0026(10) 0.0275(12) -0.0009(10)
O4 0.0326(12) 0.0138(10) 0.0341(13) 0.0007(9) 0.0091(10) -0.0028(9)
C1 0.0214(14) 0.0155(14) 0.0169(14) 0.0003(11) -0.0015(12) -0.0006(12)
C2 0.0194(14) 0.0169(14) 0.0159(13) -0.0013(11) 0.0013(11) 0.0001(11)
C3 0.0189(14) 0.0166(14) 0.0208(15) 0.0001(12) 0.0032(12) -0.0017(12)
C4 0.0163(14) 0.0236(16) 0.0258(16) -0.0022(12) 0.0077(12) 0.0038(12)
C5 0.0258(15) 0.0139(14) 0.0220(15) 0.0009(11) 0.0025(13) 0.0040(12)
C6 0.0214(14) 0.0150(14) 0.0164(14) -0.0004(11) 0.0036(12) -0.0023(11)
C7 0.0211(14) 0.0175(14) 0.0169(14) -0.0018(11) 0.0024(12) 0.0021(12)
C8 0.0260(16) 0.0168(15) 0.0178(14) -0.0001(11) 0.0025(12) -0.0037(12)
C9 0.0232(15) 0.0328(18) 0.0231(16) -0.0017(13) 0.0042(13) 0.0022(14)
C10 0.0208(16) 0.0339(18) 0.0247(17) 0.0022(13) 0.0021(14) 0.0013(14)
C11 0.0214(15) 0.0172(15) 0.0208(15) 0.0028(12) 0.0017(12) -0.0002(12)
C12 0.0307(17) 0.0205(16) 0.0210(15) -0.0017(12) 0.0007(13) 0.0026(14)
C13 0.0240(14) 0.0164(14) 0.0166(14) -0.0028(11) 0.0029(12) 0.0022(12)
C14 0.0214(15) 0.0190(15) 0.0249(16) -0.0060(12) 0.0051(13) -0.0023(12)
C15 0.0231(14) 0.0139(14) 0.0253(16) -0.0019(11) 0.0101(12) 0.0017(11)
C16 0.0247(15) 0.0166(14) 0.0166(14) 0.0002(11) 0.0009(12) 0.0016(12)
C17 0.0206(14) 0.0187(15) 0.0198(15) -0.0013(12) 0.0010(12) 0.0002(12)
C18 0.0267(15) 0.0166(14) 0.0168(14) -0.0003(11) 0.0062(12) -0.0031(12)
C19 0.0294(17) 0.0207(16) 0.0339(19) -0.0005(13) 0.0162(15) 0.0030(13)
C20 0.0254(15) 0.0210(16) 0.0296(17) -0.0008(13) 0.0119(14) -0.0038(13)
C21 0.0300(16) 0.0165(16) 0.0298(17) -0.0009(13) 0.0077(14) -0.0054(13)
C22 0.0273(17) 0.0240(17) 0.0361(19) 0.0018(14) 0.0151(15) -0.0056(14)
C23 0.0264(17) 0.0324(19) 0.0259(17) 0.0079(15) -0.0036(14) -0.0060(14)
C24 0.0224(15) 0.0266(17) 0.0227(16) -0.0023(13) 0.0024(13) -0.0026(13)
C25 0.0286(16) 0.0268(17) 0.0277(17) -0.0042(14) 0.0046(14) -0.0003(14)
C26 0.0289(17) 0.0376(19) 0.0209(17) -0.0047(14) 0.0025(14) -0.0018(15)

loop_
_atom_type_symbol
_atom_type_description
_atom_type_scat_dispersion_real
_atom_type_scat_dispersion_imag
_atom_type_scat_source
C C 0.0033 0.0016 'International Tables Vol C Tables 4.2.6.8 and 6.1.1.4'
H H 0.0000 0.0000 'International Tables Vol C Tables 4.2.6.8 and 6.1.1.4'
N N 0.0061 0.0033 'International Tables Vol C Tables 4.2.6.8 and 6.1.1.4'
O O 0.0106 0.0060 'International Tables Vol C Tables 4.2.6.8 and 6.1.1.4'
Cd Cd -0.8075 1.2024 'International Tables Vol C Tables 4.2.6.8 and 6.1.1.4'
Br Br -0.2901 2.4595 'International Tables Vol C Tables 4.2.6.8 and 6.1.1.4'

loop_
_geom_angle_atom_site_label_1
_geom_angle_atom_site_label_2
_geom_angle_atom_site_label_3
_geom_angle
_geom_angle_site_symmetry_1
_geom_angle_site_symmetry_3
N1 Cd1 N4 97.05(9) . 4_666
N1 Cd1 N6 164.43(9) . 1_656
N4 Cd1 N6 97.84(9) 4_666 1_656
N1 Cd1 O4 85.22(8) . 2_656
N4 Cd1 O4 133.81(8) 4_666 2_656
N6 Cd1 O4 87.76(8) 1_656 2_656
N1 Cd1 O3 99.67(9) . 2_656
N4 Cd1 O3 80.71(8) 4_666 2_656
N6 Cd1 O3 87.22(9) 1_656 2_656
O4 Cd1 O3 53.67(7) 2_656 2_656
N1 Cd1 O2 83.78(8) . .
N4 Cd1 O2 137.81(8) 4_666 .
N6 Cd1 O2 82.14(8) 1_656 .
O4 Cd1 O2 88.37(7) 2_656 .
O3 Cd1 O2 141.00(7) 2_656 .
N1 Cd1 O1 89.89(8) . .
N4 Cd1 O1 84.90(7) 4_666 .
N6 Cd1 O1 86.93(8) 1_656 .
O4 Cd1 O1 141.29(7) 2_656 .
O3 Cd1 O1 163.57(7) 2_656 .
O2 Cd1 O1 52.91(7) . .
C11 N1 C9 105.7(3) . .
C11 N1 Cd1 122.2(2) . .
C9 N1 Cd1 132.0(2) . .
C11 N2 C10 106.9(3) . .
C11 N2 C12 125.2(3) . .
C10 N2 C12 127.9(3) . .
C20 N3 C22 106.9(3) . .
C20 N3 C19 127.8(3) . .
C22 N3 C19 125.2(3) . .
C20 N4 C21 105.1(3) . .
C20 N4 Cd1 123.0(2) . 4_565
C21 N4 Cd1 131.8(2) . 4_565
C24 N5 C26 106.6(3) . .
C24 N5 C23 125.5(3) . .
C26 N5 C23 127.6(3) . .
C24 N6 C25 105.0(3) . .
C24 N6 Cd1 123.9(2) . 1_454
C25 N6 Cd1 130.2(2) . 1_454
C1 O1 Cd1 90.58(17) . .
C1 O2 Cd1 92.62(17) . .
C8 O3 Cd1 90.98(17) . 2_646
C8 O4 Cd1 92.08(18) . 2_646
O2 C1 O1 123.9(3) . .
O2 C1 C2 118.0(3) . .
O1 C1 C2 118.1(3) . .
C7 C2 C3 119.7(3) . .
C7 C2 C1 120.9(3) . .
C3 C2 C1 119.5(3) . .
C4 C3 C2 119.7(3) . .
C4 C3 H3 119.9(19) . .
C2 C3 H3 120.4(19) . .
C5 C4 C3 121.1(3) . .
C5 C4 Br1 119.5(2) . .
C3 C4 Br1 119.4(2) . .
C4 C5 C6 119.4(3) . .
C4 C5 H6 119.0(18) . .
C6 C5 H6 121.6(18) . .
C5 C6 C7 119.9(3) . .
C5 C6 C8 119.5(3) . .
C7 C6 C8 120.7(3) . .
C2 C7 C6 120.2(3) . .
C2 C7 H7 119.9 . .
C6 C7 H7 119.9 . .
O3 C8 O4 123.3(3) . .
O3 C8 C6 118.5(3) . .
O4 C8 C6 118.2(3) . .
C10 C9 N1 109.7(3) . .
C10 C9 H9 127(2) . .
N1 C9 H9 123(2) . .
C9 C10 N2 106.4(3) . .
C9 C10 H10 130(2) . .
N2 C10 H10 124(2) . .
N1 C11 N2 111.3(3) . .
N1 C11 H11 128.2(18) . .
N2 C11 H11 120.5(18) . .
N2 C12 C13 111.2(2) . .
N2 C12 H12A 109(2) . .
C13 C12 H12A 108.5(19) . .
N2 C12 H12B 104.5(18) . .
C13 C12 H12B 114.5(19) . .
H12A C12 H12B 109(3) . .
C18 C13 C14 119.1(3) . .
C18 C13 C12 118.9(3) . .
C14 C13 C12 121.9(3) . .
C13 C14 C15 121.2(3) . .
C13 C14 H14 123(2) . .
C15 C14 H14 116(2) . .
C14 C15 C16 118.9(3) . .
C14 C15 C19 120.9(3) . .
C16 C15 C19 120.2(3) . .
C17 C16 C15 120.1(3) . .
C17 C16 H16 120(2) . .
C15 C16 H16 120(2) . .
C18 C17 C16 120.0(3) . .
C18 C17 C23 115.9(3) . .
C16 C17 C23 124.1(3) . .
C13 C18 C17 120.6(3) . .
C13 C18 H18 119(2) . .
C17 C18 H18 120(2) . .
N3 C19 C15 112.4(3) . .
N3 C19 H19A 108.0(19) . .
C15 C19 H19A 111.7(19) . .
N3 C19 H19B 107(2) . .
C15 C19 H19B 112(2) . .
H19A C19 H19B 105(3) . .
N4 C20 N3 111.7(3) . .
N4 C20 H20 126(2) . .
N3 C20 H20 123(2) . .
C22 C21 N4 110.1(3) . .
C22 C21 H21 129(2) . .
N4 C21 H21 121(2) . .
C21 C22 N3 106.3(3) . .
C21 C22 H22 131.6(19) . .
N3 C22 H22 122.1(19) . .
N5 C23 C17 116.0(3) . .
N5 C23 H23A 108(2) . .
C17 C23 H23A 109(2) . .
N5 C23 H23B 104(2) . .
C17 C23 H23B 112(2) . .
H23A C23 H23B 108(3) . .
N6 C24 N5 112.2(3) . .
N6 C24 H24 127(2) . .
N5 C24 H24 121(2) . .
C26 C25 N6 109.8(3) . .
C26 C25 H25 128(2) . .
N6 C25 H25 122(2) . .
C25 C26 N5 106.4(3) . .
C25 C26 H26 133(2) . .
N5 C26 H26 121(2) . .

loop_
_geom_bond_atom_site_label_1
_geom_bond_atom_site_label_2
_geom_bond_distance
_geom_bond_site_symmetry_2
Cd1 N1 2.285(2) .
Cd1 N4 2.306(2) 4_666
Cd1 N6 2.335(2) 1_656
Cd1 O4 2.423(2) 2_656
Cd1 O3 2.452(2) 2_656
Cd1 O2 2.468(2) .
Cd1 O1 2.506(2) .
Br1 C4 1.894(3) .
N1 C11 1.313(4) .
N1 C9 1.380(4) .
N2 C11 1.356(4) .
N2 C10 1.371(4) .
N2 C12 1.473(4) .
N3 C20 1.343(4) .
N3 C22 1.369(4) .
N3 C19 1.477(4) .
N4 C20 1.318(4) .
N4 C21 1.373(4) .
N4 Cd1 2.306(2) 4_565
N5 C24 1.343(4) .
N5 C26 1.369(4) .
N5 C23 1.457(4) .
N6 C24 1.315(4) .
N6 C25 1.378(4) .
N6 Cd1 2.335(2) 1_454
O1 C1 1.262(3) .
O2 C1 1.249(4) .
O3 C8 1.246(4) .
O3 Cd1 2.452(2) 2_646
O4 C8 1.256(3) .
O4 Cd1 2.424(2) 2_646
C1 C2 1.518(4) .
C2 C7 1.385(4) .
C2 C3 1.386(4) .
C3 C4 1.385(4) .
C3 H3 0.98(3) .
C4 C5 1.375(4) .
C5 C6 1.388(4) .
C5 H6 0.97(3) .
C6 C7 1.393(4) .
C6 C8 1.508(4) .
C7 H7 0.9300 .
C9 C10 1.350(4) .
C9 H9 0.95(4) .
C10 H10 0.89(3) .
C11 H11 0.94(3) .
C12 C13 1.510(4) .
C12 H12A 0.94(3) .
C12 H12B 1.00(3) .
C13 C18 1.385(4) .
C13 C14 1.385(4) .
C14 C15 1.389(4) .
C14 H14 0.92(3) .
C15 C16 1.394(4) .
C15 C19 1.504(4) .
C16 C17 1.388(4) .
C16 H16 0.90(3) .
C17 C18 1.384(4) .
C17 C23 1.511(4) .
C18 H18 0.89(3) .
C19 H19A 1.00(3) .
C19 H19B 0.93(3) .
C20 H20 0.93(3) .
C21 C22 1.347(4) .
C21 H21 0.90(3) .
C22 H22 0.89(3) .
C23 H23A 0.94(3) .
C23 H23B 1.01(4) .
C24 H24 0.97(3) .
C25 C26 1.352(5) .
C25 H25 0.93(3) .
C26 H26 0.90(4) .
